data_4074777
loop_
_publ_author_name
'Shibasaki, Takao'
'Komine, Nobuyuki'
'Hirano, Masafumi'
'Komiya, Sanshiro'

_publ_section_title
;
 Synthesis of Mono-, Di-, and Triruthenium(0) Complexes Having a
 Triphenylene Ligand&#x2020;
;
_journal_issue 2
_journal_name_full Organometallics
_journal_page_first 523
_journal_paper_doi 10.1021/om050875s
_journal_volume 25
_journal_year 2006
_chemical_formula_moiety 'C26 H24 Ru1 '
_chemical_formula_sum 'C26 H24 Ru'
_chemical_formula_weight 439.56
_space_group_IT_number 11
_symmetry_cell_setting monoclinic
_symmetry_Int_Tables_number 11
_symmetry_space_group_name_Hall '-P 2yb'
_symmetry_space_group_name_H-M 'P 1 21/m 1'
_cell_angle_alpha 90
_cell_angle_beta 114.75(9)
_cell_angle_gamma 90
_cell_formula_units_Z 2
_cell_length_a 8.594(9)
_cell_length_b 13.63(2)
_cell_length_c 8.87(1)
_cell_measurement_reflns_used 21
_cell_measurement_temperature 200.2
_cell_measurement_theta_max 15.0
_cell_measurement_theta_min 14.5
_cell_volume 944(2)
_computing_cell_refinement 'MSC/AFC Diffractometer Control'
_computing_data_collection 'MSC/AFC Diffractometer Control'
_computing_data_reduction 'teXsan Ver. 1.10'
_computing_publication_material 'teXsan Ver. 1.10'
_computing_structure_refinement 'teXsan Ver. 1.10'
_computing_structure_solution SIR88
_diffrn_measured_fraction_theta_full 1.0373
_diffrn_measured_fraction_theta_max 1.0373
_diffrn_measurement_device_type 'Rigaku AFC7R'
_diffrn_measurement_method \w-2\q
_diffrn_radiation_type 'Mo K\a'
_diffrn_radiation_wavelength 0.7107
_diffrn_reflns_av_R_equivalents 0.054
_diffrn_reflns_limit_h_max 11
_diffrn_reflns_limit_h_min 0
_diffrn_reflns_limit_k_max 17
_diffrn_reflns_limit_k_min 0
_diffrn_reflns_limit_l_max 10
_diffrn_reflns_limit_l_min -11
_diffrn_reflns_number 2395
_diffrn_reflns_theta_full 27.50
_diffrn_reflns_theta_max 27.50
_diffrn_standards_decay_% 0.43
_diffrn_standards_interval_count 150
_diffrn_standards_number 3
_exptl_absorpt_coefficient_mu 1.364
_exptl_absorpt_correction_T_max 0.998
_exptl_absorpt_correction_T_min 0.738
_exptl_absorpt_correction_type psi-scan
_exptl_absorpt_process_details '(North, Phillips & Mathews, 1968)'
_exptl_crystal_colour yellow
_exptl_crystal_density_diffrn 1.548
_exptl_crystal_density_method 'not measured'
_exptl_crystal_description prismatic
_exptl_crystal_size_max 0.45
_exptl_crystal_size_mid 0.25
_exptl_crystal_size_min 0.15
_refine_diff_density_max 2.18
_refine_diff_density_min -1.08
_refine_ls_abs_structure_Flack 0.00000
_refine_ls_extinction_method none
_refine_ls_goodness_of_fit_ref 1.335
_refine_ls_hydrogen_treatment noref
_refine_ls_number_parameters 90
_refine_ls_number_reflns 1668
_refine_ls_R_factor_gt 0.0774
_refine_ls_shift/su_max 3.0252
_refine_ls_structure_factor_coef F
_refine_ls_weighting_details 'w = 1/[\s^2^(Fo) + 0.00819|Fo|^2^]'
_refine_ls_weighting_scheme calc
_refine_ls_wR_factor_ref 0.1290
_reflns_number_gt 1668
_reflns_number_total 2340
_reflns_threshold_expression F^2^>5.0\s(F^2^)
_cod_data_source_file om050875ssi20051128_055903.cif
_cod_data_source_block complex2
_cod_original_cell_volume 943(2)
_cod_original_formula_sum 'C26 H24 Ru1 '
_cod_database_code 4074777

loop_
_symmetry_equiv_pos_as_xyz
x,y,z
-x,1/2+y,-z
-x,-y,-z
x,1/2-y,z

loop_
_atom_site_label
_atom_site_type_symbol
_atom_site_fract_x
_atom_site_fract_y
_atom_site_fract_z
_atom_site_U_iso_or_equiv
_atom_site_adp_type
_atom_site_occupancy
_atom_site_calc_flag
_atom_site_refinement_flags
Ru(1) Ru 0.6004(1) 0.2500 0.49095(10) 0.0312(3) Uani 1.00 d S
C(1) C 0.653(1) 0.1997(7) 0.276(1) 0.049(2) Uiso 1.00 d .
C(2) C 0.755(1) 0.1464(7) 0.426(1) 0.048(2) Uiso 1.00 d .
C(3) C 0.876(1) 0.1966(6) 0.564(1) 0.036(2) Uiso 1.00 d .
C(4) C 0.989(1) 0.1438(7) 0.717(1) 0.040(2) Uani 1.00 d .
C(5) C 1.0936(9) 0.1960(7) 0.8599(10) 0.039(2) Uani 1.00 d .
C(6) C 1.202(1) 0.1420(8) 1.001(1) 0.049(2) Uani 1.00 d .
C(7) C 1.212(1) 0.0416(8) 0.993(1) 0.057(2) Uani 1.00 d .
C(8) C 1.106(1) -0.0074(8) 0.855(1) 0.056(3) Uani 1.00 d .
C(9) C 1.001(1) 0.0422(8) 0.717(1) 0.053(2) Uani 1.00 d .
C(10) C 0.516(2) 0.1981(10) 0.784(2) 0.079(4) Uiso 1.00 d .
C(11) C 0.536(1) 0.1494(7) 0.641(1) 0.045(2) Uiso 1.00 d .
C(12) C 0.404(1) 0.1496(7) 0.483(1) 0.045(2) Uiso 1.00 d .
C(13) C 0.235(2) 0.1959(8) 0.437(1) 0.061(3) Uiso 1.00 d .
H(1) H 0.5651 0.1645 0.1876 0.0586 Uiso 1.00 calc .
H(2) H 0.7393 0.0771 0.4317 0.0572 Uiso 1.00 calc .
H(3) H 1.2682 0.1767 1.1022 0.0592 Uiso 1.00 calc .
H(4) H 1.2962 0.0065 1.0863 0.0691 Uiso 1.00 calc .
H(5) H 1.1036 -0.0776 0.8539 0.0683 Uiso 1.00 calc .
H(6) H 0.9350 0.0062 0.6177 0.0628 Uiso 1.00 calc .
H(7) H 0.6184 0.1894 0.8827 0.0926 Uiso 1.00 calc .
H(8) H 0.4232 0.1680 0.7994 0.0926 Uiso 1.00 calc .
H(9) H 0.6030 0.0907 0.6702 0.0534 Uiso 1.00 calc .
H(10) H 0.3983 0.0914 0.4202 0.0532 Uiso 1.00 calc .
H(11) H 0.1667 0.1851 0.3208 0.0730 Uiso 1.00 calc .
H(12) H 0.1800 0.1641 0.4977 0.0730 Uiso 1.00 calc .
C(1*) C 0.653(1) 0.3003(7) 0.276(1) 0.049(2) Uiso 1.00 d .
C(2*) C 0.755(1) 0.3536(7) 0.426(1) 0.048(2) Uiso 1.00 d .
C(3*) C 0.876(1) 0.3034(6) 0.564(1) 0.036(2) Uiso 1.00 d .
C(11*) C 0.536(1) 0.3506(7) 0.641(1) 0.045(2) Uiso 1.00 d .
C(12*) C 0.404(1) 0.3504(7) 0.483(1) 0.045(2) Uiso 1.00 d .
C(5*) C 1.0936(9) 0.3040(7) 0.8599(10) 0.039(2) Uani 1.00 d .
C(10*) C 0.516(2) 0.3019(10) 0.784(2) 0.079(4) Uiso 1.00 d .
C(13*) C 0.235(2) 0.3041(8) 0.437(1) 0.061(3) Uiso 1.00 d .
H(1*) H 0.5651 0.3355 0.1876 0.0586 Uiso 1.00 calc .
H(2*) H 0.7393 0.4229 0.4317 0.0572 Uiso 1.00 calc .
C(4*) C 0.989(1) 0.3562(7) 0.717(1) 0.040(2) Uani 1.00 d .
H(9*) H 0.6030 0.4093 0.6702 0.0534 Uiso 1.00 calc .
H(10*) H 0.3983 0.4086 0.4202 0.0532 Uiso 1.00 calc .
C(6*) C 1.202(1) 0.3580(8) 1.001(1) 0.049(2) Uani 1.00 d .
H(7*) H 0.6184 0.3106 0.8827 0.0926 Uiso 1.00 calc .
H(8*) H 0.4232 0.3320 0.7994 0.0926 Uiso 1.00 calc .
H(11*) H 0.1667 0.3149 0.3208 0.0730 Uiso 1.00 calc .
H(12*) H 0.1800 0.3359 0.4977 0.0730 Uiso 1.00 calc .
C(9*) C 1.001(1) 0.4578(8) 0.717(1) 0.053(2) Uani 1.00 d .
C(7*) C 1.212(1) 0.4584(8) 0.993(1) 0.057(2) Uani 1.00 d .
H(3*) H 1.2682 0.3233 1.1022 0.0592 Uiso 1.00 calc .
C(8*) C 1.106(1) 0.5074(8) 0.855(1) 0.056(3) Uani 1.00 d .
H(6*) H 0.9350 0.4938 0.6177 0.0628 Uiso 1.00 calc .
H(4*) H 1.2962 0.4935 1.0863 0.0691 Uiso 1.00 calc .
H(5*) H 1.1036 0.5776 0.8539 0.0683 Uiso 1.00 calc .

loop_
_atom_site_aniso_label
_atom_site_aniso_U_11
_atom_site_aniso_U_22
_atom_site_aniso_U_33
_atom_site_aniso_U_12
_atom_site_aniso_U_13
_atom_site_aniso_U_23
Ru(1) 0.0221(5) 0.0500(6) 0.0198(5) 0.0000 0.0071(3) 0.0000
C(4) 0.032(4) 0.052(4) 0.036(4) 0.000(3) 0.015(3) -0.002(3)
C(5) 0.023(3) 0.057(5) 0.034(4) 0.008(3) 0.010(3) -0.003(3)
C(6) 0.034(4) 0.068(4) 0.038(4) 0.008(4) 0.007(3) 0.011(4)
C(7) 0.052(6) 0.068(4) 0.043(5) 0.012(4) 0.012(4) 0.011(4)
C(8) 0.053(6) 0.055(6) 0.054(5) 0.008(4) 0.016(4) 0.005(3)
C(9) 0.052(6) 0.054(4) 0.047(5) 0.007(4) 0.015(4) -0.005(4)
C(5*) 0.023(3) 0.057(5) 0.034(4) -0.008(3) 0.010(3) 0.003(3)
C(4*) 0.032(4) 0.052(4) 0.036(4) 0.000(3) 0.015(3) 0.002(3)
C(6*) 0.034(4) 0.068(4) 0.038(4) -0.008(4) 0.007(3) -0.011(4)
C(9*) 0.052(6) 0.054(4) 0.047(5) -0.007(4) 0.015(4) 0.005(4)
C(7*) 0.052(6) 0.068(4) 0.043(5) -0.012(4) 0.012(4) -0.011(4)
C(8*) 0.053(6) 0.055(6) 0.054(5) -0.008(4) 0.016(4) -0.005(3)

loop_
_atom_type_symbol
_atom_type_description
_atom_type_scat_dispersion_real
_atom_type_scat_dispersion_imag
_atom_type_scat_source
C C 0.003 0.002
;International Tables for Crystallography
(1992, Vol. C, Tables 4.2.6.8 and 6.1.1.1)
;
H H 0.000 0.000
;International Tables for Crystallography
(1992, Vol. C, Table 6.1.1.2)
;
Ru Ru -1.259 0.836
;International Tables for Crystallography
(1992, Vol. C, Tables 4.2.6.8 and 6.1.1.1)
;

loop_
_geom_angle_atom_site_label_1
_geom_angle_atom_site_label_2
_geom_angle_atom_site_label_3
_geom_angle
_geom_angle_site_symmetry_2
_geom_angle_site_symmetry_3
_geom_angle_publ_flag
C(1) Ru(1) C(1) 35.5(6) 1_555 4_555 yes
C(1) Ru(1) C(2) 38.1(4) 1_555 1_555 yes
C(1) Ru(1) C(2) 66.9(4) 1_555 4_555 yes
C(1) Ru(1) C(3) 65.8(4) 1_555 1_555 yes
C(1) Ru(1) C(3) 77.5(4) 1_555 4_555 yes
C(1) Ru(1) C(11) 122.1(4) 1_555 1_555 yes
C(1) Ru(1) C(11) 157.2(4) 1_555 4_555 yes
C(1) Ru(1) C(12) 102.3(4) 1_555 1_555 yes
C(1) Ru(1) C(12) 126.9(4) 1_555 4_555 yes
C(1) Ru(1) C(2) 66.9(4) 4_555 1_555 yes
C(1) Ru(1) C(2) 38.1(4) 4_555 4_555 yes
C(1) Ru(1) C(3) 77.5(4) 4_555 1_555 yes
C(1) Ru(1) C(3) 65.8(4) 4_555 4_555 yes
C(1) Ru(1) C(11) 157.2(4) 4_555 1_555 yes
C(1) Ru(1) C(11) 122.1(4) 4_555 4_555 yes
C(1) Ru(1) C(12) 126.9(4) 4_555 1_555 yes
C(1) Ru(1) C(12) 102.3(4) 4_555 4_555 yes
C(2) Ru(1) C(2) 80.7(6) 1_555 4_555 yes
C(2) Ru(1) C(3) 36.5(4) 1_555 1_555 yes
C(2) Ru(1) C(3) 66.8(4) 1_555 4_555 yes
C(2) Ru(1) C(11) 95.6(4) 1_555 1_555 yes
C(2) Ru(1) C(11) 158.0(4) 1_555 4_555 yes
C(2) Ru(1) C(12) 98.0(4) 1_555 1_555 yes
C(2) Ru(1) C(12) 164.1(4) 1_555 4_555 yes
C(2) Ru(1) C(3) 66.8(4) 4_555 1_555 yes
C(2) Ru(1) C(3) 36.5(4) 4_555 4_555 yes
C(2) Ru(1) C(11) 158.0(4) 4_555 1_555 yes
C(2) Ru(1) C(11) 95.6(4) 4_555 4_555 yes
C(2) Ru(1) C(12) 164.1(4) 4_555 1_555 yes
C(2) Ru(1) C(12) 98.0(4) 4_555 4_555 yes
C(3) Ru(1) C(3) 36.9(5) 1_555 4_555 yes
C(3) Ru(1) C(11) 97.4(4) 1_555 1_555 yes
C(3) Ru(1) C(11) 122.2(4) 1_555 4_555 yes
C(3) Ru(1) C(12) 120.8(4) 1_555 1_555 yes
C(3) Ru(1) C(12) 156.0(4) 1_555 4_555 yes
C(3) Ru(1) C(11) 122.2(4) 4_555 1_555 yes
C(3) Ru(1) C(11) 97.4(4) 4_555 4_555 yes
C(3) Ru(1) C(12) 156.0(4) 4_555 1_555 yes
C(3) Ru(1) C(12) 120.8(4) 4_555 4_555 yes
C(11) Ru(1) C(11) 79.7(6) 1_555 4_555 yes
C(11) Ru(1) C(12) 37.7(4) 1_555 1_555 yes
C(11) Ru(1) C(12) 91.3(4) 1_555 4_555 yes
C(11) Ru(1) C(12) 91.3(4) 4_555 1_555 yes
C(11) Ru(1) C(12) 37.7(4) 4_555 4_555 yes
C(12) Ru(1) C(12) 78.9(6) 1_555 4_555 yes
Ru(1) C(1) C(1) 72.2(3) 1_555 4_555 yes
Ru(1) C(1) C(2) 68.4(6) 1_555 1_555 yes
Ru(1) C(1) H(1) 118.2 1_555 1_555 no
C(1) C(1) C(2) 120.2(7) 4_555 1_555 yes
C(1) C(1) H(1) 120.0 4_555 1_555 no
C(2) C(1) H(1) 117.8 1_555 1_555 no
Ru(1) C(2) C(1) 73.5(7) 1_555 1_555 yes
Ru(1) C(2) C(3) 76.3(6) 1_555 1_555 yes
Ru(1) C(2) H(2) 120.3 1_555 1_555 no
C(1) C(2) C(3) 119(1) 1_555 1_555 yes
C(1) C(2) H(2) 120.0 1_555 1_555 no
C(3) C(2) H(2) 120.1 1_555 1_555 no
Ru(1) C(3) C(2) 67.1(6) 1_555 1_555 yes
Ru(1) C(3) C(3) 71.6(2) 1_555 4_555 yes
Ru(1) C(3) C(4) 127.7(6) 1_555 1_555 yes
C(2) C(3) C(3) 119.1(6) 1_555 4_555 yes
C(2) C(3) C(4) 121.4(9) 1_555 1_555 yes
C(3) C(3) C(4) 119.0(5) 4_555 1_555 yes
C(3) C(4) C(5) 120.5(9) 1_555 1_555 yes
C(3) C(4) C(9) 120.4(10) 1_555 1_555 yes
C(5) C(4) C(9) 118(1) 1_555 1_555 yes
C(4) C(5) C(5) 120.5(6) 1_555 4_555 yes
C(4) C(5) C(6) 118(1) 1_555 1_555 yes
C(5) C(5) C(6) 121.4(7) 4_555 1_555 yes
C(5) C(6) C(7) 120(1) 1_555 1_555 yes
C(5) C(6) H(3) 118.9 1_555 1_555 no
C(7) C(6) H(3) 120.6 1_555 1_555 no
C(6) C(7) C(8) 120(1) 1_555 1_555 yes
C(6) C(7) H(4) 119.5 1_555 1_555 no
C(8) C(7) H(4) 120.5 1_555 1_555 no
C(7) C(8) C(9) 120(1) 1_555 1_555 yes
C(7) C(8) H(5) 120.4 1_555 1_555 no
C(9) C(8) H(5) 118.9 1_555 1_555 no
C(4) C(9) C(8) 121(1) 1_555 1_555 yes
C(4) C(9) H(6) 119.4 1_555 1_555 no
C(8) C(9) H(6) 119.3 1_555 1_555 no
C(10) C(10) C(11) 116.2(7) 4_555 1_555 yes
C(10) C(10) H(7) 97.1 4_555 1_555 no
C(10) C(10) H(8) 115.3 4_555 1_555 no
C(11) C(10) H(7) 109.6 1_555 1_555 no
C(11) C(10) H(8) 109.0 1_555 1_555 no
H(7) C(10) H(8) 108.8 1_555 1_555 no
Ru(1) C(11) C(10) 113.2(9) 1_555 1_555 yes
Ru(1) C(11) C(12) 71.6(7) 1_555 1_555 yes
Ru(1) C(11) H(9) 114.7 1_555 1_555 no
C(10) C(11) C(12) 121(1) 1_555 1_555 yes
C(10) C(11) H(9) 114.1 1_555 1_555 no
C(12) C(11) H(9) 114.9 1_555 1_555 no
Ru(1) C(12) C(11) 70.6(6) 1_555 1_555 yes
Ru(1) C(12) C(13) 114.0(8) 1_555 1_555 yes
Ru(1) C(12) H(10) 113.0 1_555 1_555 no
C(11) C(12) C(13) 125(1) 1_555 1_555 yes
C(11) C(12) H(10) 113.9 1_555 1_555 no
C(13) C(12) H(10) 113.1 1_555 1_555 no
C(12) C(13) C(13) 115.3(7) 1_555 4_555 yes
C(12) C(13) H(11) 108.6 1_555 1_555 no
C(12) C(13) H(12) 108.1 1_555 1_555 no
C(13) C(13) H(11) 98.8 4_555 1_555 no
C(13) C(13) H(12) 117.0 4_555 1_555 no
H(11) C(13) H(12) 108.2 1_555 1_555 no

loop_
_geom_bond_atom_site_label_1
_geom_bond_atom_site_label_2
_geom_bond_distance
_geom_bond_site_symmetry_2
_geom_bond_publ_flag
Ru(1) C(1) 2.25(1) . yes
Ru(1) C(1) 2.25(1) 4_555 yes
Ru(1) C(2) 2.18(1) . yes
Ru(1) C(2) 2.18(1) 4_555 yes
Ru(1) C(3) 2.298(10) . yes
Ru(1) C(3) 2.298(10) 4_555 yes
Ru(1) C(11) 2.14(1) . yes
Ru(1) C(11) 2.14(1) 4_555 yes
Ru(1) C(12) 2.15(1) . yes
Ru(1) C(12) 2.15(1) 4_555 yes
C(1) C(1) 1.37(2) 4_555 yes
C(1) C(2) 1.45(2) . yes
C(1) H(1) 0.959 . no
C(2) C(3) 1.41(1) . yes
C(2) H(2) 0.960 . no
C(3) C(3) 1.45(2) 4_555 yes
C(3) C(4) 1.48(1) . yes
C(4) C(5) 1.40(1) . yes
C(4) C(9) 1.39(2) . yes
C(5) C(5) 1.47(2) 4_555 yes
C(5) C(6) 1.41(1) . yes
C(6) C(7) 1.37(2) . yes
C(6) H(3) 0.964 . no
C(7) C(8) 1.36(2) . yes
C(7) H(4) 0.966 . no
C(8) C(9) 1.36(2) . yes
C(8) H(5) 0.957 . no
C(9) H(6) 0.961 . no
C(10) C(10) 1.42(3) 4_555 yes
C(10) C(11) 1.50(2) . yes
C(10) H(7) 0.951 . no
C(10) H(8) 0.957 . no
C(11) C(12) 1.39(1) . yes
C(11) H(9) 0.957 . no
C(12) C(13) 1.47(2) . yes
C(12) H(10) 0.958 . no
C(13) C(13) 1.48(3) 4_555 yes
C(13) H(11) 0.960 . no
C(13) H(12) 0.955 . no

loop_
_geom_contact_atom_site_label_1
_geom_contact_atom_site_label_2
_geom_contact_distance
_geom_contact_site_symmetry_2
C(7) C(8) 3.55(2) 3_757

loop_
_geom_torsion_atom_site_label_1
_geom_torsion_atom_site_label_2
_geom_torsion_atom_site_label_3
_geom_torsion_atom_site_label_4
_geom_torsion
_geom_torsion_site_symmetry_1
_geom_torsion_site_symmetry_2
_geom_torsion_site_symmetry_3
_geom_torsion_site_symmetry_4
_geom_torsion_publ_flag
Ru(1) C(1) C(1) C(2) 50.7(7) 1_555 1_555 4_555 4_555 yes
Ru(1) C(1) C(2) C(3) -63.0(9) 1_555 1_555 1_555 1_555 yes
Ru(1) C(1) C(1) C(2) -50.7(7) 1_555 4_555 1_555 1_555 yes
Ru(1) C(1) C(2) C(3) 63.0(9) 1_555 4_555 4_555 4_555 yes
Ru(1) C(2) C(1) C(1) 52.4(5) 1_555 1_555 1_555 4_555 yes
Ru(1) C(2) C(3) C(3) -51.1(4) 1_555 1_555 1_555 4_555 yes
Ru(1) C(2) C(3) C(4) 121.3(9) 1_555 1_555 1_555 1_555 yes
Ru(1) C(2) C(1) C(1) -52.4(5) 1_555 4_555 4_555 1_555 yes
Ru(1) C(2) C(3) C(3) 51.1(4) 1_555 4_555 4_555 1_555 yes
Ru(1) C(2) C(3) C(4) -121.3(9) 1_555 4_555 4_555 4_555 yes
Ru(1) C(3) C(2) C(1) 61.5(9) 1_555 1_555 1_555 1_555 yes
Ru(1) C(3) C(3) C(2) -49.1(6) 1_555 1_555 4_555 4_555 yes
Ru(1) C(3) C(3) C(4) 123.5(7) 1_555 1_555 4_555 4_555 yes
Ru(1) C(3) C(4) C(5) -88(1) 1_555 1_555 1_555 1_555 yes
Ru(1) C(3) C(4) C(9) 96(1) 1_555 1_555 1_555 1_555 yes
Ru(1) C(3) C(2) C(1) -61.5(9) 1_555 4_555 4_555 4_555 yes
Ru(1) C(3) C(3) C(2) 49.1(6) 1_555 4_555 1_555 1_555 yes
Ru(1) C(3) C(3) C(4) -123.5(7) 1_555 4_555 1_555 1_555 yes
Ru(1) C(3) C(4) C(5) 88(1) 1_555 4_555 4_555 4_555 yes
Ru(1) C(3) C(4) C(9) -96(1) 1_555 4_555 4_555 4_555 yes
Ru(1) C(11) C(10) C(10) 9.6(9) 1_555 1_555 1_555 4_555 yes
Ru(1) C(11) C(12) C(13) -106(1) 1_555 1_555 1_555 1_555 yes
Ru(1) C(11) C(10) C(10) -9.6(9) 1_555 4_555 4_555 1_555 yes
Ru(1) C(11) C(12) C(13) 106(1) 1_555 4_555 4_555 4_555 yes
Ru(1) C(12) C(11) C(10) 106(1) 1_555 1_555 1_555 1_555 yes
Ru(1) C(12) C(13) C(13) -11.6(8) 1_555 1_555 1_555 4_555 yes
Ru(1) C(12) C(11) C(10) -106(1) 1_555 4_555 4_555 4_555 yes
Ru(1) C(12) C(13) C(13) 11.6(8) 1_555 4_555 4_555 1_555 yes
C(1) Ru(1) C(1) C(2) -134.0(6) 1_555 1_555 4_555 4_555 yes
C(1) Ru(1) C(2) C(3) 127.4(9) 1_555 1_555 1_555 1_555 yes
C(1) Ru(1) C(2) C(3) -100.4(7) 1_555 1_555 4_555 4_555 yes
C(1) Ru(1) C(3) C(2) -32.5(6) 1_555 1_555 1_555 1_555 yes
C(1) Ru(1) C(3) C(3) 101.7(3) 1_555 1_555 1_555 4_555 yes
C(1) Ru(1) C(3) C(4) -145.4(10) 1_555 1_555 1_555 1_555 yes
C(1) Ru(1) C(3) C(2) 68.0(7) 1_555 1_555 4_555 4_555 yes
C(1) Ru(1) C(3) C(3) -66.2(3) 1_555 1_555 4_555 1_555 yes
C(1) Ru(1) C(3) C(4) -179.1(9) 1_555 1_555 4_555 4_555 yes
C(1) Ru(1) C(11) C(10) 176.4(8) 1_555 1_555 1_555 1_555 yes
C(1) Ru(1) C(11) C(12) -66.5(8) 1_555 1_555 1_555 1_555 yes
C(1) Ru(1) C(11) C(10) 174.5(10) 1_555 1_555 4_555 4_555 yes
C(1) Ru(1) C(11) C(12) 57(1) 1_555 1_555 4_555 4_555 yes
C(1) Ru(1) C(12) C(11) 127.3(7) 1_555 1_555 1_555 1_555 yes
C(1) Ru(1) C(12) C(13) -112.1(8) 1_555 1_555 1_555 1_555 yes
C(1) Ru(1) C(12) C(11) -155.9(6) 1_555 1_555 4_555 4_555 yes
C(1) Ru(1) C(12) C(13) 83.5(9) 1_555 1_555 4_555 4_555 yes
C(1) C(1) Ru(1) C(2) 28.9(4) 1_555 4_555 1_555 1_555 yes
C(1) C(1) Ru(1) C(2) 134.0(6) 1_555 4_555 1_555 4_555 yes
C(1) C(1) Ru(1) C(3) 65.7(3) 1_555 4_555 1_555 1_555 yes
C(1) C(1) Ru(1) C(3) 102.7(3) 1_555 4_555 1_555 4_555 yes
C(1) C(1) Ru(1) C(11) -13.4(10) 1_555 4_555 1_555 1_555 yes
C(1) C(1) Ru(1) C(11) -173.9(4) 1_555 4_555 1_555 4_555 yes
C(1) C(1) Ru(1) C(12) -53.6(4) 1_555 4_555 1_555 1_555 yes
C(1) C(1) Ru(1) C(12) -138.8(3) 1_555 4_555 1_555 4_555 yes
C(1) C(1) C(2) C(3) 10(1) 1_555 4_555 4_555 4_555 yes
C(1) C(2) Ru(1) C(2) -64.1(7) 1_555 1_555 1_555 4_555 yes
C(1) C(2) Ru(1) C(3) -127.4(9) 1_555 1_555 1_555 1_555 yes
C(1) C(2) Ru(1) C(3) -99.5(7) 1_555 1_555 1_555 4_555 yes
C(1) C(2) Ru(1) C(11) 137.8(7) 1_555 1_555 1_555 1_555 yes
C(1) C(2) Ru(1) C(11) -146(1) 1_555 1_555 1_555 4_555 yes
C(1) C(2) Ru(1) C(12) 99.8(7) 1_555 1_555 1_555 1_555 yes
C(1) C(2) Ru(1) C(12) 22(1) 1_555 1_555 1_555 4_555 yes
C(1) C(2) C(3) C(3) 10(1) 1_555 1_555 1_555 4_555 yes
C(1) C(2) C(3) C(4) -177.2(10) 1_555 1_555 1_555 1_555 yes
C(2) Ru(1) C(2) C(3) -63.2(7) 1_555 1_555 4_555 4_555 yes
C(2) Ru(1) C(3) C(3) 134.2(6) 1_555 1_555 1_555 4_555 yes
C(2) Ru(1) C(3) C(4) -112(1) 1_555 1_555 1_555 1_555 yes
C(2) Ru(1) C(3) C(3) -27.7(4) 1_555 1_555 4_555 1_555 yes
C(2) Ru(1) C(3) C(4) -140.6(10) 1_555 1_555 4_555 4_555 yes
C(2) Ru(1) C(11) C(10) 147.1(9) 1_555 1_555 1_555 1_555 yes
C(2) Ru(1) C(11) C(12) -95.8(7) 1_555 1_555 1_555 1_555 yes
C(2) Ru(1) C(11) C(10) -67(1) 1_555 1_555 4_555 4_555 yes
C(2) Ru(1) C(11) C(12) 174.9(10) 1_555 1_555 4_555 4_555 yes
C(2) Ru(1) C(12) C(11) 88.8(7) 1_555 1_555 1_555 1_555 yes
C(2) Ru(1) C(12) C(13) -150.5(9) 1_555 1_555 1_555 1_555 yes
C(2) Ru(1) C(12) C(11) -173(1) 1_555 1_555 4_555 4_555 yes
C(2) Ru(1) C(12) C(13) 66(1) 1_555 1_555 4_555 4_555 yes
C(2) C(1) Ru(1) C(3) 31.2(6) 1_555 1_555 1_555 1_555 yes
C(2) C(1) Ru(1) C(3) 68.2(7) 1_555 1_555 1_555 4_555 yes
C(2) C(1) Ru(1) C(11) -52.1(8) 1_555 1_555 1_555 1_555 yes
C(2) C(1) Ru(1) C(11) 147(1) 1_555 1_555 1_555 4_555 yes
C(2) C(1) Ru(1) C(12) -87.2(7) 1_555 1_555 1_555 1_555 yes
C(2) C(1) Ru(1) C(12) -172.5(6) 1_555 1_555 1_555 4_555 yes
C(2) C(1) C(1) C(2) 0.0 1_555 1_555 4_555 4_555 yes
C(2) C(3) Ru(1) C(3) -134.2(6) 1_555 1_555 1_555 4_555 yes
C(2) C(3) Ru(1) C(11) 89.4(7) 1_555 1_555 1_555 1_555 yes
C(2) C(3) Ru(1) C(11) 171.8(6) 1_555 1_555 1_555 4_555 yes
C(2) C(3) Ru(1) C(12) 57.8(7) 1_555 1_555 1_555 1_555 yes
C(2) C(3) Ru(1) C(12) -160.2(9) 1_555 1_555 1_555 4_555 yes
C(2) C(3) C(3) C(2) 0.0 1_555 1_555 4_555 4_555 yes
C(2) C(3) C(3) C(4) 172(1) 1_555 1_555 4_555 4_555 yes
C(2) C(3) C(4) C(5) -172.4(9) 1_555 1_555 1_555 1_555 yes
C(2) C(3) C(4) C(9) 12(1) 1_555 1_555 1_555 1_555 yes
C(3) Ru(1) C(3) C(4) -112.9(8) 1_555 1_555 4_555 4_555 yes
C(3) Ru(1) C(11) C(10) 110.3(9) 1_555 1_555 1_555 1_555 yes
C(3) Ru(1) C(11) C(12) -132.5(6) 1_555 1_555 1_555 1_555 yes
C(3) Ru(1) C(11) C(10) -81.0(10) 1_555 1_555 4_555 4_555 yes
C(3) Ru(1) C(11) C(12) 161.9(6) 1_555 1_555 4_555 4_555 yes
C(3) Ru(1) C(12) C(11) 58.3(7) 1_555 1_555 1_555 1_555 yes
C(3) Ru(1) C(12) C(13) 178.9(7) 1_555 1_555 1_555 1_555 yes
C(3) Ru(1) C(12) C(11) -40(1) 1_555 1_555 4_555 4_555 yes
C(3) Ru(1) C(12) C(13) -161.1(8) 1_555 1_555 4_555 4_555 yes
C(3) C(2) Ru(1) C(11) -94.9(6) 1_555 1_555 1_555 1_555 yes
C(3) C(2) Ru(1) C(11) -18(1) 1_555 1_555 1_555 4_555 yes
C(3) C(2) Ru(1) C(12) -132.8(6) 1_555 1_555 1_555 1_555 yes
C(3) C(2) Ru(1) C(12) 149(1) 1_555 1_555 1_555 4_555 yes
C(3) C(3) Ru(1) C(11) 54.0(4) 1_555 4_555 1_555 1_555 yes
C(3) C(3) Ru(1) C(11) 136.4(3) 1_555 4_555 1_555 4_555 yes
C(3) C(3) Ru(1) C(12) 26.0(8) 1_555 4_555 1_555 1_555 yes
C(3) C(3) Ru(1) C(12) 168.0(4) 1_555 4_555 1_555 4_555 yes
C(3) C(3) C(4) C(5) 0(1) 1_555 4_555 4_555 4_555 yes
C(3) C(3) C(4) C(9) 175.2(8) 1_555 4_555 4_555 4_555 yes
C(3) C(4) C(5) C(5) 0(1) 1_555 1_555 1_555 4_555 yes
C(3) C(4) C(5) C(6) -178.3(9) 1_555 1_555 1_555 1_555 yes
C(3) C(4) C(9) C(8) 178(1) 1_555 1_555 1_555 1_555 yes
C(4) C(3) Ru(1) C(11) -23.5(9) 1_555 1_555 1_555 1_555 yes
C(4) C(3) Ru(1) C(11) 58.9(10) 1_555 1_555 1_555 4_555 yes
C(4) C(3) Ru(1) C(12) -55.1(10) 1_555 1_555 1_555 1_555 yes
C(4) C(3) Ru(1) C(12) 86(1) 1_555 1_555 1_555 4_555 yes
C(4) C(3) C(3) C(4) 0.0 1_555 1_555 4_555 4_555 yes
C(4) C(5) C(5) C(4) 0.0 1_555 1_555 4_555 4_555 yes
C(4) C(5) C(5) C(6) -178(1) 1_555 1_555 4_555 4_555 yes
C(4) C(5) C(6) C(7) 4(1) 1_555 1_555 1_555 1_555 yes
C(4) C(9) C(8) C(7) -4(2) 1_555 1_555 1_555 1_555 yes
C(5) C(4) C(9) C(8) 3(1) 1_555 1_555 1_555 1_555 yes
C(5) C(5) C(4) C(9) -175.3(8) 1_555 4_555 4_555 4_555 yes
C(5) C(5) C(6) C(7) 173.7(8) 1_555 4_555 4_555 4_555 yes
C(5) C(6) C(7) C(8) -6(1) 1_555 1_555 1_555 1_555 yes
C(6) C(5) C(4) C(9) -3(1) 1_555 1_555 1_555 1_555 yes
C(6) C(5) C(5) C(6) 0.0 1_555 1_555 4_555 4_555 yes
C(6) C(7) C(8) C(9) 6(1) 1_555 1_555 1_555 1_555 yes
C(10) C(10) C(11) C(12) 72(1) 1_555 4_555 4_555 4_555 yes
C(10) C(11) Ru(1) C(11) -11(1) 1_555 1_555 1_555 4_555 yes
C(10) C(11) Ru(1) C(12) -117(1) 1_555 1_555 1_555 1_555 yes
C(10) C(11) Ru(1) C(12) -47.3(10) 1_555 1_555 1_555 4_555 yes
C(10) C(11) C(12) C(13) 0(1) 1_555 1_555 1_555 1_555 yes
C(11) Ru(1) C(11) C(12) -105.9(6) 1_555 1_555 4_555 4_555 yes
C(11) Ru(1) C(12) C(13) 120(1) 1_555 1_555 1_555 1_555 yes
C(11) Ru(1) C(12) C(13) -49.5(9) 1_555 1_555 4_555 4_555 yes
C(11) C(10) C(10) C(11) 0.0 1_555 1_555 4_555 4_555 yes
C(11) C(12) Ru(1) C(12) -107.0(6) 1_555 1_555 1_555 4_555 yes
C(11) C(12) C(13) C(13) 70(1) 1_555 1_555 1_555 4_555 yes
C(12) Ru(1) C(12) C(13) -13.7(10) 1_555 1_555 4_555 4_555 yes
C(12) C(13) C(13) C(12) 0.0 1_555 1_555 4_555 4_555 yes
